data_2203753
loop_
_publ_author_name
'Grossie, David A.'
'Feld, William A.'

_publ_section_title
;
 Diethyl 4,5-bis(4-bromophenyl)-2-oxocyclopentadiene-1,3-dicarboxylate
;
_journal_issue 6
_journal_name_full 'Acta Crystallographica Section E'
_journal_page_first o1017
_journal_page_last o1018
_journal_paper_doi 10.1107/S1600536804011225
_journal_volume 60
_journal_year 2004
_chemical_formula_iupac 'C23 H18 Br2 O5'
_chemical_formula_moiety 'C23 H18 Br2 O5'
_chemical_formula_sum 'C23 H18 Br2 O5'
_chemical_formula_weight 534.19
_chemical_name_common 2,5-dicarboethoxy-3,4-bis(4-bromophenyl)cyclopentadienone
_chemical_name_systematic
;
Diethyl 4,5-bis(4-bromophenyl)-2-oxocyclopentadiene-1,3-dicarboxylate
;
_space_group_IT_number 14
_symmetry_cell_setting monoclinic
_symmetry_space_group_name_Hall '-P 2yn'
_symmetry_space_group_name_H-M 'P 1 21/n 1'
_atom_sites_solution_hydrogens geom
_atom_sites_solution_primary direct
_atom_sites_solution_secondary difmap
_cell_angle_alpha 90.00
_cell_angle_beta 93.6350(10)
_cell_angle_gamma 90.00
_cell_formula_units_Z 4
_cell_length_a 10.7198(8)
_cell_length_b 7.7518(5)
_cell_length_c 26.447(2)
_cell_measurement_reflns_used 5391
_cell_measurement_temperature 293(2)
_cell_measurement_theta_max 27.313
_cell_measurement_theta_min 2.6275
_cell_volume 2193.3(3)
_computing_cell_refinement 'SMART '
_computing_data_collection 'SMART (Bruker, 1997-2000)'
_computing_data_reduction 'SAINT-Plus (Bruker, 1997-1999)'
_computing_molecular_graphics 'ORTEX (McArdle, 1995)'
_computing_publication_material 'OSCAIL (McArdle, 1995)'
_computing_structure_refinement 'SHELXL97 (Sheldrick, 1997)'
_computing_structure_solution 'SHELXS97 (Sheldrick, 1997)'
_diffrn_ambient_temperature 293(2)
_diffrn_measured_fraction_theta_full 0.993
_diffrn_measured_fraction_theta_max 0.915
_diffrn_measurement_device_type 'Bruker AXS SMART APEX CCD'
_diffrn_measurement_method \w
_diffrn_radiation_monochromator graphite
_diffrn_radiation_type MoK\a
_diffrn_radiation_wavelength 0.71069
_diffrn_reflns_av_R_equivalents 0.0178
_diffrn_reflns_av_sigmaI/netI 0.0305
_diffrn_reflns_limit_h_max 10
_diffrn_reflns_limit_h_min -14
_diffrn_reflns_limit_k_max 9
_diffrn_reflns_limit_k_min -9
_diffrn_reflns_limit_l_max 35
_diffrn_reflns_limit_l_min -34
_diffrn_reflns_number 12864
_diffrn_reflns_theta_full 25.24
_diffrn_reflns_theta_max 28.29
_diffrn_reflns_theta_min 2.01
_diffrn_standards_interval_count 0
_diffrn_standards_interval_time 0
_diffrn_standards_number 0
_exptl_absorpt_coefficient_mu 3.727
_exptl_absorpt_correction_T_max 0.1067
_exptl_absorpt_correction_T_min 0.0971
_exptl_absorpt_correction_type multi-scan
_exptl_absorpt_process_details '(SADABS in SAINT-Plus; Bruker, 1997-1999)'
_exptl_crystal_colour orange
_exptl_crystal_density_diffrn 1.618
_exptl_crystal_density_method 'not measured'
_exptl_crystal_description rectangular
_exptl_crystal_F_000 1064
_exptl_crystal_size_max 0.7
_exptl_crystal_size_mid 0.6
_exptl_crystal_size_min 0.6
_refine_diff_density_max 0.909
_refine_diff_density_min -0.530
_refine_ls_extinction_method none
_refine_ls_goodness_of_fit_ref 1.015
_refine_ls_hydrogen_treatment constr
_refine_ls_matrix_type full
_refine_ls_number_parameters 273
_refine_ls_number_reflns 4998
_refine_ls_number_restraints 0
_refine_ls_restrained_S_all 1.015
_refine_ls_R_factor_all 0.0650
_refine_ls_R_factor_gt 0.0457
_refine_ls_shift/su_max 0.0005
_refine_ls_shift/su_mean 0.0005
_refine_ls_structure_factor_coef Fsqd
_refine_ls_weighting_details 'calc w = 1/[\s^2^(Fo^2^)+(0.0699P)^2^+1.1998P] where P = (Fo^2^+2Fc^2^)/3'
_refine_ls_weighting_scheme calc
_refine_ls_wR_factor_gt 0.1196
_refine_ls_wR_factor_ref 0.1314
_reflns_number_gt 3672
_reflns_number_total 4998
_reflns_threshold_expression I>2\sI)
_cod_data_source_file fl6104.cif
_cod_data_source_block I
_cod_original_sg_symbol_H-M 'P 21/n'
_cod_database_code 2203753
_cod_database_fobs_code 2203753

loop_
_symmetry_equiv_pos_as_xyz
'x, y, z'
'-x+1/2, y+1/2, -z+1/2'
'-x, -y, -z'
'x-1/2, -y-1/2, z-1/2'

loop_
_atom_site_label
_atom_site_fract_x
_atom_site_fract_y
_atom_site_fract_z
_atom_site_U_iso_or_equiv
_atom_site_adp_type
_atom_site_calc_flag
_atom_site_refinement_flags
_atom_site_occupancy
_atom_site_type_symbol
Br1 0.52502(5) 1.34369(5) 0.044509(15) 0.07607(17) Uani d . 1 Br
Br2 -0.16163(4) 0.77599(8) 0.007319(18) 0.0972(2) Uani d . 1 Br
O1 0.4539(2) 0.3467(3) 0.24140(9) 0.0601(6) Uani d . 1 O
O21A 0.1284(2) 0.2832(3) 0.15887(8) 0.0567(6) Uani d . 1 O
O51A 0.6673(2) 0.5841(4) 0.23806(9) 0.0634(6) Uani d . 1 O
O21 0.1587(3) 0.3181(4) 0.24222(10) 0.0885(10) Uani d . 1 O
O51 0.6997(2) 0.6092(5) 0.15687(10) 0.0885(10) Uani d . 1 O
C1 0.4176(3) 0.4462(4) 0.20909(10) 0.0432(6) Uani d . 1 C
C2 0.2873(3) 0.4663(4) 0.18696(10) 0.0424(6) Uani d . 1 C
C3 0.2851(2) 0.5910(4) 0.15189(10) 0.0379(6) Uani d . 1 C
C4 0.4158(3) 0.6635(3) 0.14967(10) 0.0381(6) Uani d . 1 C
C5 0.4933(3) 0.5730(4) 0.18117(10) 0.0419(6) Uani d . 1 C
C21 0.1847(3) 0.3490(4) 0.20017(12) 0.0500(7) Uani d . 1 C
C22 0.0181(4) 0.1770(6) 0.16426(16) 0.0748(11) Uani d . 1 C
H22A -0.0318 0.2236 0.1904 0.112 Uiso calc R 1 H
H22B 0.0423 0.0601 0.1735 0.112 Uiso calc R 1 H
C23 -0.0543(5) 0.1784(7) 0.1148(2) 0.1003(16) Uani d . 1 C
H23A -0.0804 0.2941 0.1067 0.151 Uiso calc R 1 H
H23B -0.1265 0.1059 0.1165 0.151 Uiso calc R 1 H
H23C -0.0030 0.1360 0.0890 0.151 Uiso calc R 1 H
C31 0.1785(3) 0.6442(3) 0.11807(10) 0.0392(6) Uani d . 1 C
C32 0.0621(3) 0.6697(4) 0.13598(12) 0.0493(7) Uani d . 1 C
H32 0.0519 0.6610 0.1705 0.074 Uiso calc R 1 H
C33 -0.0399(3) 0.7081(5) 0.10326(13) 0.0555(8) Uani d . 1 C
H33 -0.1186 0.7233 0.1155 0.083 Uiso calc R 1 H
C34 -0.0228(3) 0.7233(5) 0.05246(13) 0.0550(8) Uani d . 1 C
C35 0.0922(3) 0.7005(5) 0.03373(12) 0.0597(8) Uani d . 1 C
H35 0.1019 0.7110 -0.0008 0.090 Uiso calc R 1 H
C36 0.1933(3) 0.6622(4) 0.06636(11) 0.0498(7) Uani d . 1 C
H36 0.2718 0.6481 0.0539 0.075 Uiso calc R 1 H
C41 0.4403(3) 0.8217(3) 0.12121(10) 0.0394(6) Uani d . 1 C
C42 0.3639(3) 0.9644(4) 0.12707(11) 0.0460(6) Uani d . 1 C
H42 0.2958 0.9553 0.1470 0.069 Uiso calc R 1 H
C43 0.3872(3) 1.1184(4) 0.10390(12) 0.0499(7) Uani d . 1 C
H43 0.3365 1.2137 0.1084 0.075 Uiso calc R 1 H
C44 0.4871(3) 1.1291(4) 0.07392(11) 0.0484(7) Uani d . 1 C
C45 0.5620(3) 0.9903(4) 0.06597(11) 0.0492(7) Uani d . 1 C
H45 0.6282 1.0002 0.0451 0.074 Uiso calc R 1 H
C46 0.5384(3) 0.8349(4) 0.08936(11) 0.0436(6) Uani d . 1 C
H46 0.5881 0.7392 0.0838 0.065 Uiso calc R 1 H
C51 0.6298(3) 0.5931(4) 0.19015(12) 0.0513(7) Uani d . 1 C
C52 0.8022(3) 0.5922(7) 0.24929(16) 0.0825(13) Uani d . 1 C
H52A 0.8426 0.4952 0.2339 0.124 Uiso calc R 1 H
H52B 0.8355 0.6978 0.2358 0.124 Uiso calc R 1 H
C53 0.8257(4) 0.5874(8) 0.30380(19) 0.1044(17) Uani d . 1 C
H53A 0.7990 0.6939 0.3181 0.157 Uiso calc R 1 H
H53B 0.9135 0.5717 0.3120 0.157 Uiso calc R 1 H
H53C 0.7802 0.4933 0.3174 0.157 Uiso calc R 1 H

loop_
_atom_site_aniso_label
_atom_site_aniso_U_11
_atom_site_aniso_U_22
_atom_site_aniso_U_33
_atom_site_aniso_U_12
_atom_site_aniso_U_13
_atom_site_aniso_U_23
Br1 0.1197(4) 0.0440(2) 0.0654(3) -0.01010(19) 0.0130(2) 0.01247(15)
Br2 0.0620(3) 0.1433(5) 0.0824(3) 0.0378(3) -0.0257(2) -0.0152(3)
O1 0.0582(13) 0.0646(15) 0.0566(13) 0.0010(11) -0.0036(11) 0.0220(11)
O21A 0.0568(13) 0.0618(13) 0.0521(13) -0.0203(11) 0.0088(10) 0.0004(10)
O51A 0.0420(11) 0.0940(18) 0.0526(13) -0.0067(12) -0.0096(10) 0.0087(13)
O21 0.100(2) 0.120(2) 0.0466(14) -0.0475(19) 0.0099(14) 0.0178(15)
O51 0.0459(13) 0.157(3) 0.0634(16) -0.0057(16) 0.0086(12) 0.0289(18)
C1 0.0490(16) 0.0443(15) 0.0363(14) 0.0003(12) 0.0019(12) 0.0018(12)
C2 0.0447(15) 0.0450(15) 0.0375(14) -0.0058(12) 0.0020(11) 0.0018(11)
C3 0.0408(14) 0.0411(14) 0.0321(12) -0.0034(11) 0.0037(10) -0.0028(11)
C4 0.0402(14) 0.0394(14) 0.0347(13) -0.0021(11) 0.0034(11) -0.0038(11)
C5 0.0435(15) 0.0470(16) 0.0353(13) -0.0020(12) 0.0023(11) 0.0011(12)
C21 0.0526(17) 0.0521(18) 0.0456(17) -0.0065(14) 0.0059(14) 0.0090(13)
C22 0.073(2) 0.077(3) 0.075(3) -0.035(2) 0.009(2) 0.002(2)
C23 0.091(3) 0.114(4) 0.094(3) -0.043(3) -0.008(3) 0.000(3)
C31 0.0389(14) 0.0404(14) 0.0384(14) -0.0031(11) 0.0016(11) 0.0004(11)
C32 0.0487(17) 0.0542(18) 0.0461(16) -0.0009(13) 0.0107(13) 0.0015(13)
C33 0.0389(15) 0.065(2) 0.063(2) 0.0047(14) 0.0071(14) -0.0032(16)
C34 0.0420(15) 0.064(2) 0.0573(18) 0.0081(14) -0.0142(14) -0.0067(15)
C35 0.0538(18) 0.085(2) 0.0392(15) 0.0121(17) -0.0023(14) -0.0001(16)
C36 0.0387(15) 0.072(2) 0.0386(15) 0.0055(14) 0.0034(12) 0.0019(14)
C41 0.0419(15) 0.0405(14) 0.0354(13) -0.0031(11) -0.0013(11) -0.0001(11)
C42 0.0462(15) 0.0463(16) 0.0458(15) 0.0000(12) 0.0040(13) -0.0008(12)
C43 0.0592(18) 0.0412(15) 0.0488(17) 0.0032(13) -0.0019(14) -0.0020(13)
C44 0.068(2) 0.0372(15) 0.0391(15) -0.0083(13) -0.0007(14) 0.0041(11)
C45 0.0578(18) 0.0491(17) 0.0414(15) -0.0054(14) 0.0096(13) 0.0044(13)
C46 0.0486(16) 0.0407(15) 0.0419(15) -0.0013(12) 0.0058(12) -0.0006(12)
C51 0.0430(16) 0.0590(18) 0.0512(17) -0.0002(14) -0.0019(14) 0.0131(15)
C52 0.0454(19) 0.116(4) 0.083(3) -0.015(2) -0.0174(18) 0.021(3)
C53 0.071(3) 0.144(5) 0.093(3) -0.020(3) -0.033(2) 0.037(3)

loop_
_atom_type_symbol
_atom_type_description
_atom_type_scat_dispersion_real
_atom_type_scat_dispersion_imag
_atom_type_scat_source
C C 0.0033 0.0016 'International Tables Vol C Tables 4.2.6.8 and 6.1.1.4'
H H 0.0000 0.0000 'International Tables Vol C Tables 4.2.6.8 and 6.1.1.4'
O O 0.0106 0.0060 'International Tables Vol C Tables 4.2.6.8 and 6.1.1.4'
Br Br -0.2901 2.4595 'International Tables Vol C Tables 4.2.6.8 and 6.1.1.4'

loop_
_geom_angle_atom_site_label_1
_geom_angle_atom_site_label_2
_geom_angle_atom_site_label_3
_geom_angle
C21 O21A C22 118.1(3)
C51 O51A C52 115.8(3)
O1 C1 C2 127.0(3)
O1 C1 C5 127.8(3)
C2 C1 C5 105.2(2)
C3 C2 C21 128.6(3)
C3 C2 C1 108.8(2)
C21 C2 C1 122.3(3)
C2 C3 C31 127.2(3)
C2 C3 C4 108.6(2)
C31 C3 C4 124.0(2)
C5 C4 C41 129.2(3)
C5 C4 C3 108.7(2)
C41 C4 C3 121.6(2)
C4 C5 C51 128.0(3)
C4 C5 C1 108.4(2)
C51 C5 C1 123.5(2)
O21 C21 O21A 125.2(3)
O21 C21 C2 124.4(3)
O21A C21 C2 110.4(2)
O21A C22 C23 107.1(3)
O21A C22 H22A 110.3
C23 C22 H22A 110.3
O21A C22 H22B 110.3
C23 C22 H22B 110.3
H22A C22 H22B 108.6
C22 C23 H23A 109.5
C22 C23 H23B 109.5
H23A C23 H23B 109.5
C22 C23 H23C 109.5
H23A C23 H23C 109.5
H23B C23 H23C 109.5
C32 C31 C36 119.1(3)
C32 C31 C3 121.3(3)
C36 C31 C3 119.6(2)
C31 C32 C33 120.9(3)
C31 C32 H32 119.6
C33 C32 H32 119.6
C34 C33 C32 118.8(3)
C34 C33 H33 120.6
C32 C33 H33 120.6
C35 C34 C33 121.5(3)
C35 C34 Br2 119.3(3)
C33 C34 Br2 119.2(2)
C34 C35 C36 119.5(3)
C34 C35 H35 120.2
C36 C35 H35 120.2
C35 C36 C31 120.2(3)
C35 C36 H36 119.9
C31 C36 H36 119.9
C42 C41 C46 118.8(3)
C42 C41 C4 118.7(2)
C46 C41 C4 122.5(2)
C43 C42 C41 121.1(3)
C43 C42 H42 119.5
C41 C42 H42 119.5
C42 C43 C44 118.8(3)
C42 C43 H43 120.6
C44 C43 H43 120.6
C45 C44 C43 121.8(3)
C45 C44 Br1 119.0(2)
C43 C44 Br1 119.1(2)
C44 C45 C46 119.4(3)
C44 C45 H45 120.3
C46 C45 H45 120.3
C45 C46 C41 120.0(3)
C45 C46 H46 120.0
C41 C46 H46 120.0
O51 C51 O51A 123.3(3)
O51 C51 C5 123.6(3)
O51A C51 C5 113.0(3)
C53 C52 O51A 108.0(4)
C53 C52 H52A 110.1
O51A C52 H52A 110.1
C53 C52 H52B 110.1
O51A C52 H52B 110.1
H52A C52 H52B 108.4
C52 C53 H53A 109.5
C52 C53 H53B 109.5
H53A C53 H53B 109.5
C52 C53 H53C 109.5
H53A C53 H53C 109.5
H53B C53 H53C 109.5

loop_
_geom_bond_atom_site_label_1
_geom_bond_atom_site_label_2
_geom_bond_distance
Br1 C44 1.891(3)
Br2 C34 1.892(3)
O1 C1 1.198(3)
O21A C21 1.317(4)
O21A C22 1.455(4)
O51A C51 1.307(4)
O51A C52 1.459(4)
O21 C21 1.188(4)
O51 C51 1.198(4)
C1 C2 1.488(4)
C1 C5 1.499(4)
C2 C3 1.339(4)
C2 C21 1.485(4)
C3 C31 1.465(4)
C3 C4 1.515(4)
C4 C5 1.337(4)
C4 C41 1.471(4)
C5 C51 1.476(4)
C22 C23 1.479(6)
C22 H22A 0.9700
C22 H22B 0.9700
C23 H23A 0.9599
C23 H23B 0.9599
C23 H23C 0.9599
C31 C32 1.376(4)
C31 C36 1.394(4)
C32 C33 1.383(5)
C32 H32 0.9300
C33 C34 1.373(5)
C33 H33 0.9300
C34 C35 1.369(5)
C35 C36 1.374(4)
C35 H35 0.9300
C36 H36 0.9300
C41 C42 1.391(4)
C41 C46 1.392(4)
C42 C43 1.372(4)
C42 H42 0.9300
C43 C44 1.374(5)
C43 H43 0.9300
C44 C45 1.367(4)
C45 C46 1.385(4)
C45 H45 0.9300
C46 H46 0.9300
C52 C53 1.448(6)
C52 H52A 0.9700
C52 H52B 0.9700
C53 H53A 0.9599
C53 H53B 0.9599
C53 H53C 0.9599

loop_
_geom_torsion_atom_site_label_1
_geom_torsion_atom_site_label_2
_geom_torsion_atom_site_label_3
_geom_torsion_atom_site_label_4
_geom_torsion
O1 C1 C2 C3 -179.9(3)
C5 C1 C2 C3 -1.6(3)
O1 C1 C2 C21 -5.6(5)
C5 C1 C2 C21 172.8(3)
C21 C2 C3 C31 1.0(5)
C1 C2 C3 C31 174.9(3)
C21 C2 C3 C4 -175.0(3)
C1 C2 C3 C4 -1.1(3)
C2 C3 C4 C5 3.8(3)
C31 C3 C4 C5 -172.4(3)
C2 C3 C4 C41 -169.4(3)
C31 C3 C4 C41 14.4(4)
C41 C4 C5 C51 -9.9(5)
C3 C4 C5 C51 177.7(3)
C41 C4 C5 C1 167.8(3)
C3 C4 C5 C1 -4.7(3)
O1 C1 C5 C4 -177.7(3)
C2 C1 C5 C4 4.0(3)
O1 C1 C5 C51 0.1(5)
C2 C1 C5 C51 -178.2(3)
C22 O21A C21 O21 6.1(5)
C22 O21A C21 C2 -174.6(3)
C3 C2 C21 O21 -133.8(4)
C1 C2 C21 O21 52.9(5)
C3 C2 C21 O21A 46.9(4)
C1 C2 C21 O21A -126.3(3)
C21 O21A C22 C23 157.8(4)
C2 C3 C31 C32 46.1(4)
C4 C3 C31 C32 -138.5(3)
C2 C3 C31 C36 -131.1(3)
C4 C3 C31 C36 44.4(4)
C36 C31 C32 C33 1.7(5)
C3 C31 C32 C33 -175.4(3)
C31 C32 C33 C34 -1.1(5)
C32 C33 C34 C35 0.3(5)
C32 C33 C34 Br2 -179.9(3)
C33 C34 C35 C36 -0.2(6)
Br2 C34 C35 C36 -180.0(3)
C34 C35 C36 C31 0.9(5)
C32 C31 C36 C35 -1.6(5)
C3 C31 C36 C35 175.6(3)
C5 C4 C41 C42 -125.1(3)
C3 C4 C41 C42 46.5(4)
C5 C4 C41 C46 53.7(4)
C3 C4 C41 C46 -134.7(3)
C46 C41 C42 C43 -2.9(4)
C4 C41 C42 C43 175.9(3)
C41 C42 C43 C44 0.9(4)
C42 C43 C44 C45 1.1(5)
C42 C43 C44 Br1 -176.9(2)
C43 C44 C45 C46 -1.1(5)
Br1 C44 C45 C46 176.9(2)
C44 C45 C46 C41 -1.0(5)
C42 C41 C46 C45 2.9(4)
C4 C41 C46 C45 -175.9(3)
C52 O51A C51 O51 -0.9(6)
C52 O51A C51 C5 176.3(3)
C4 C5 C51 O51 -45.6(5)
C1 C5 C51 O51 137.0(4)
C4 C5 C51 O51A 137.2(3)
C1 C5 C51 O51A -40.2(4)
C51 O51A C52 C53 177.8(4)

loop_
_cod_related_entry_id
_cod_related_entry_database
_cod_related_entry_code
1 ChemSpider 21130786
